data_4109952
loop_
_publ_author_name
'Charles P. Casey'
'Timothy B. Clark'
'Ilia A. Guzei'

_publ_contact_author_address
;
Department of Chemistry
University of Wisconsin-Madison
1101 University Ave
Madison, WI  53706
USA
;
_publ_contact_author_email iguzei@chem.wisc.edu
_publ_contact_author_fax 608-262-0381
_publ_contact_author_name
;
Guzei, Ilia A. 
;
_publ_contact_author_phone 608-263-4694
_publ_section_title
;
 Intramolecular Trapping of an Intermediate in the Reduction of Imines by
 a Hydroxycyclopentadienyl Ruthenium Hydride: Support for a Concerted
 Outer Sphere Mechanism
;
_journal_name_full 'Journal of the American Chemical Society'
_journal_page_first 11821
_journal_page_last 11827
_journal_paper_doi 10.1021/ja073370x
_journal_volume 129
_journal_year 2007
_chemical_formula_moiety 'C53 H50 N2 O3 Ru, 0.5C8 H16'
_chemical_formula_sum 'C56.5 H58 N2 O3 Ru'
_chemical_formula_weight 914.12
_space_group_IT_number 14
_symmetry_cell_setting monoclinic
_symmetry_Int_Tables_number 14
_symmetry_space_group_name_Hall '-P 2ybc'
_symmetry_space_group_name_H-M 'P 1 21/c 1'
_atom_sites_solution_hydrogens geom
_atom_sites_solution_primary direct
_atom_sites_solution_secondary difmap
_audit_creation_method
;
manual editing of the CIF file 
created by SHELXTL Ver. 6.10
and processed with modiCIfer-09152005. 
;
_audit_update_record
;
2007-03-12 # Formatted by publCIF
;
_cell_angle_alpha 90.00
_cell_angle_beta 98.959(2)
_cell_angle_gamma 90.00
_cell_formula_units_Z 4
_cell_length_a 12.0791(10)
_cell_length_b 13.6712(12)
_cell_length_c 28.205(2)
_cell_measurement_reflns_used 9207
_cell_measurement_temperature 100(2)
_cell_measurement_theta_max 27.9358
_cell_measurement_theta_min 2.2656
_cell_volume 4600.8(6)
_computing_cell_refinement 'SAINT Ver. 6.22  (Bruker-AXS, 2003)'
_computing_data_collection 'SMART Ver. 5.622 (Bruker-AXS, 2003)'
_computing_data_reduction 'SAINT Ver. 6.22'
_computing_molecular_graphics 'SHELXTL Ver. 6.10'
_computing_publication_material 'SHELXTL Ver. 6.10'
_computing_structure_refinement 'SHELXTL Ver. 6.10'
_computing_structure_solution 'SHELXTL Ver. 6.10 (Bruker-AXS, 2003)'
_diffrn_ambient_temperature 100(2)
_diffrn_measured_fraction_theta_full 0.997
_diffrn_measured_fraction_theta_max 0.997
_diffrn_measurement_device_type 'Bruker CCD-1000 area detector'
_diffrn_measurement_method '0.30\% \w scans'
_diffrn_radiation_monochromator graphite
_diffrn_radiation_source 'fine-focus sealed tube'
_diffrn_radiation_type Mo-K\a
_diffrn_radiation_wavelength 0.71073
_diffrn_reflns_av_R_equivalents 0.0727
_diffrn_reflns_av_sigmaI/netI 0.0629
_diffrn_reflns_limit_h_max 16
_diffrn_reflns_limit_h_min -16
_diffrn_reflns_limit_k_max 18
_diffrn_reflns_limit_k_min -18
_diffrn_reflns_limit_l_max 37
_diffrn_reflns_limit_l_min -37
_diffrn_reflns_number 60002
_diffrn_reflns_theta_full 28.34
_diffrn_reflns_theta_max 28.34
_diffrn_reflns_theta_min 1.46
_diffrn_standards_number 0
_exptl_absorpt_coefficient_mu 0.388
_exptl_absorpt_correction_T_max 0.9441
_exptl_absorpt_correction_T_min 0.8666
_exptl_absorpt_correction_type multi-scan
_exptl_absorpt_process_details
;
SADABS  (Bruker-AXS, 2003)
;
_exptl_crystal_colour colorless
_exptl_crystal_density_diffrn 1.320
_exptl_crystal_description needle
_exptl_crystal_F_000 1916
_exptl_crystal_size_max 0.38
_exptl_crystal_size_mid 0.18
_exptl_crystal_size_min 0.15
_refine_diff_density_max 0.791
_refine_diff_density_min -0.766
_refine_diff_density_rms 0.173
_refine_ls_extinction_method none
_refine_ls_goodness_of_fit_ref 1.058
_refine_ls_hydrogen_treatment undef
_refine_ls_matrix_type full
_refine_ls_number_parameters 581
_refine_ls_number_reflns 11461
_refine_ls_number_restraints 19
_refine_ls_restrained_S_all 1.060
_refine_ls_R_factor_all 0.0887
_refine_ls_R_factor_gt 0.0486
_refine_ls_shift/su_max 0.004
_refine_ls_shift/su_mean 0.000
_refine_ls_structure_factor_coef Fsqd
_refine_ls_weighting_details 'calc w=1/[\s^2^(Fo^2^)+(0.0719P)^2^+3.3481P] where P=(Fo^2^+2Fc^2^)/3'
_refine_ls_weighting_scheme calc
_refine_ls_wR_factor_gt 0.1112
_refine_ls_wR_factor_ref 0.1414
_reflns_number_gt 7958
_reflns_number_total 11461
_reflns_threshold_expression I>2\s(I)
_cod_data_source_file ja073370xsi20070522_011221.cif
_cod_data_source_block casey67
_cod_original_cell_volume 4600.9(7)
_cod_original_sg_symbol_Hall '-P 2ybc     '
_cod_original_sg_symbol_H-M 'P 1 21/c 1 '
_cod_original_formula_sum 'C56.50 H58 N2 O3 Ru'
_cod_database_code 4109952

loop_
_symmetry_equiv_pos_as_xyz
'x, y, z'
'-x, y+1/2, -z+1/2'
'-x, -y, -z'
'x, -y-1/2, z-1/2'

loop_
_atom_site_label
_atom_site_type_symbol
_atom_site_fract_x
_atom_site_fract_y
_atom_site_fract_z
_atom_site_U_iso_or_equiv
_atom_site_adp_type
_atom_site_occupancy
_atom_site_symmetry_multiplicity
_atom_site_calc_flag
_atom_site_refinement_flags
_atom_site_disorder_assembly
_atom_site_disorder_group
Ru1 Ru 0.86916(2) 0.344707(18) 0.194583(8) 0.01565(8) Uani 1 1 d . . .
O1 O 0.96784(19) 0.54448(16) 0.15014(8) 0.0204(5) Uani 1 1 d . . .
O2 O 0.9843(2) 0.15510(17) 0.22878(9) 0.0309(6) Uani 1 1 d . . .
O3 O 0.6430(2) 0.2437(2) 0.17996(11) 0.0429(7) Uani 1 1 d . . .
N1 N 0.8910(2) 0.3527(2) 0.11785(9) 0.0190(5) Uani 1 1 d D . .
H1 H 0.926(3) 0.409(2) 0.1168(13) 0.023 Uiso 1 1 d D . .
N2 N 1.2071(3) 0.0742(2) 0.06999(11) 0.0275(7) Uani 1 1 d D . .
H2 H 1.278(3) 0.091(3) 0.0821(14) 0.033 Uiso 1 1 d D . .
C1 C 0.9391(3) 0.5096(2) 0.18754(11) 0.0176(6) Uani 1 1 d . . .
C2 C 0.8253(3) 0.5044(2) 0.19868(10) 0.0170(6) Uani 1 1 d . . .
C3 C 0.8287(3) 0.4565(2) 0.24482(11) 0.0175(6) Uani 1 1 d . . .
C4 C 0.9410(3) 0.4228(2) 0.26032(11) 0.0167(6) Uani 1 1 d . . .
C5 C 1.0081(3) 0.4488(2) 0.22390(11) 0.0178(6) Uani 1 1 d . . .
C6 C 0.7292(3) 0.5591(2) 0.17253(11) 0.0194(7) Uani 1 1 d . . .
C7 C 0.7464(3) 0.6524(2) 0.15521(12) 0.0245(7) Uani 1 1 d . . .
H7 H 0.8199 0.6792 0.1596 0.029 Uiso 1 1 calc R . .
C8 C 0.6575(3) 0.7067(3) 0.13161(13) 0.0312(8) Uani 1 1 d . . .
H8 H 0.6703 0.7706 0.1204 0.037 Uiso 1 1 calc R . .
C9 C 0.5511(3) 0.6684(3) 0.12431(13) 0.0316(8) Uani 1 1 d . . .
H9 H 0.4905 0.7058 0.1080 0.038 Uiso 1 1 calc R . .
C10 C 0.5322(3) 0.5759(3) 0.14067(13) 0.0283(8) Uani 1 1 d . . .
H10 H 0.4588 0.5490 0.1352 0.034 Uiso 1 1 calc R . .
C11 C 0.6203(3) 0.5220(3) 0.16510(11) 0.0243(7) Uani 1 1 d . . .
H11 H 0.6063 0.4589 0.1770 0.029 Uiso 1 1 calc R . .
C12 C 0.7360(3) 0.4629(2) 0.27357(10) 0.0188(6) Uani 1 1 d . . .
C13 C 0.7031(3) 0.5565(2) 0.28613(11) 0.0231(7) Uani 1 1 d . . .
H13 H 0.7441 0.6121 0.2784 0.028 Uiso 1 1 calc R . .
C14 C 0.6114(3) 0.5690(3) 0.30966(12) 0.0266(8) Uani 1 1 d . . .
H14 H 0.5901 0.6330 0.3176 0.032 Uiso 1 1 calc R . .
C15 C 0.5502(3) 0.4891(3) 0.32171(11) 0.0257(7) Uani 1 1 d . . .
C16 C 0.5852(3) 0.3963(3) 0.31027(12) 0.0257(7) Uani 1 1 d . . .
H16 H 0.5455 0.3407 0.3188 0.031 Uiso 1 1 calc R . .
C17 C 0.6767(3) 0.3831(3) 0.28660(11) 0.0217(7) Uani 1 1 d . . .
H17 H 0.6988 0.3188 0.2793 0.026 Uiso 1 1 calc R . .
C18 C 0.4468(3) 0.5036(3) 0.34470(14) 0.0346(9) Uani 1 1 d . . .
H18A H 0.3801 0.5000 0.3201 0.052 Uiso 1 1 calc R . .
H18B H 0.4500 0.5678 0.3603 0.052 Uiso 1 1 calc R . .
H18C H 0.4431 0.4523 0.3687 0.052 Uiso 1 1 calc R . .
C19 C 0.9861(3) 0.3832(2) 0.30875(10) 0.0185(6) Uani 1 1 d . . .
C20 C 0.9415(3) 0.3010(2) 0.32792(11) 0.0216(7) Uani 1 1 d . . .
H20 H 0.8805 0.2674 0.3096 0.026 Uiso 1 1 calc R . .
C21 C 0.9847(3) 0.2675(3) 0.37323(12) 0.0258(7) Uani 1 1 d . . .
H21 H 0.9528 0.2112 0.3855 0.031 Uiso 1 1 calc R . .
C22 C 1.0742(3) 0.3144(3) 0.40134(11) 0.0257(8) Uani 1 1 d . . .
C23 C 1.1191(3) 0.3964(3) 0.38201(12) 0.0263(8) Uani 1 1 d . . .
H23 H 1.1808 0.4293 0.4002 0.032 Uiso 1 1 calc R . .
C24 C 1.0752(3) 0.4313(2) 0.33643(12) 0.0233(7) Uani 1 1 d . . .
H24 H 1.1063 0.4881 0.3242 0.028 Uiso 1 1 calc R . .
C25 C 1.1238(4) 0.2746(3) 0.44985(12) 0.0374(10) Uani 1 1 d . . .
H25A H 1.0658 0.2395 0.4638 0.056 Uiso 1 1 calc R . .
H25B H 1.1527 0.3287 0.4710 0.056 Uiso 1 1 calc R . .
H25C H 1.1851 0.2296 0.4463 0.056 Uiso 1 1 calc R . .
C26 C 1.1304(3) 0.4370(3) 0.22590(11) 0.0217(7) Uani 1 1 d . . .
C27 C 1.1882(3) 0.3526(3) 0.24400(12) 0.0272(8) Uani 1 1 d . . .
H27 H 1.1493 0.3015 0.2572 0.033 Uiso 1 1 calc R . .
C28 C 1.3021(3) 0.3437(3) 0.24274(13) 0.0363(9) Uani 1 1 d . . .
H28 H 1.3407 0.2862 0.2549 0.044 Uiso 1 1 calc R . .
C29 C 1.3600(3) 0.4181(4) 0.22382(14) 0.0449(11) Uani 1 1 d . . .
H29 H 1.4374 0.4107 0.2218 0.054 Uiso 1 1 calc R . .
C30 C 1.3043(3) 0.5030(4) 0.20797(14) 0.0400(10) Uani 1 1 d . . .
H30 H 1.3444 0.5555 0.1966 0.048 Uiso 1 1 calc R . .
C31 C 1.1911(3) 0.5120(3) 0.20859(12) 0.0273(8) Uani 1 1 d . . .
H31 H 1.1537 0.5704 0.1970 0.033 Uiso 1 1 calc R . .
C32 C 0.9395(3) 0.2245(2) 0.21372(11) 0.0225(7) Uani 1 1 d . . .
C33 C 0.7285(3) 0.2813(2) 0.18405(12) 0.0264(8) Uani 1 1 d . . .
C34 C 0.9684(3) 0.2848(2) 0.09736(11) 0.0194(7) Uani 1 1 d . . .
H34 H 0.9721 0.3073 0.0639 0.023 Uiso 1 1 calc R . .
C35 C 1.0862(3) 0.2924(2) 0.12557(11) 0.0226(7) Uani 1 1 d . . .
H35A H 1.1112 0.3614 0.1265 0.027 Uiso 1 1 calc R . .
H35B H 1.0859 0.2703 0.1590 0.027 Uiso 1 1 calc R . .
C36 C 1.1667(3) 0.2297(3) 0.10235(12) 0.0253(7) Uani 1 1 d . . .
H36A H 1.2419 0.2325 0.1221 0.030 Uiso 1 1 calc R . .
H36B H 1.1729 0.2567 0.0703 0.030 Uiso 1 1 calc R . .
C37 C 1.1290(3) 0.1235(3) 0.09693(12) 0.0243(7) Uani 1 1 d . . .
H37 H 1.1332 0.0928 0.1293 0.029 Uiso 1 1 calc R . .
C38 C 1.0098(3) 0.1170(2) 0.07030(12) 0.0235(7) Uani 1 1 d . . .
H38A H 0.9850 0.0479 0.0693 0.028 Uiso 1 1 calc R . .
H38B H 1.0083 0.1394 0.0368 0.028 Uiso 1 1 calc R . .
C39 C 0.9285(3) 0.1791(2) 0.09414(12) 0.0222(7) Uani 1 1 d . . .
H39A H 0.8525 0.1755 0.0751 0.027 Uiso 1 1 calc R . .
H39B H 0.9248 0.1537 0.1267 0.027 Uiso 1 1 calc R . .
C40 C 1.2036(3) -0.0328(3) 0.07000(13) 0.0290(8) Uani 1 1 d . . .
H40A H 1.1275 -0.0562 0.0568 0.035 Uiso 1 1 calc R . .
H40B H 1.2238 -0.0582 0.1031 0.035 Uiso 1 1 calc R . .
C41 C 1.2872(3) -0.0670(3) 0.03908(12) 0.0257(7) Uani 1 1 d . . .
C42 C 1.3846(3) -0.1156(3) 0.05762(13) 0.0315(8) Uani 1 1 d . . .
H42 H 1.3973 -0.1329 0.0906 0.038 Uiso 1 1 calc R . .
C43 C 1.4643(3) -0.1395(3) 0.02899(14) 0.0371(9) Uani 1 1 d . . .
H43 H 1.5311 -0.1725 0.0425 0.045 Uiso 1 1 calc R . .
C44 C 1.4462(3) -0.1154(3) -0.01919(15) 0.0373(9) Uani 1 1 d . . .
H44 H 1.5010 -0.1306 -0.0389 0.045 Uiso 1 1 calc R . .
C45 C 1.3480(3) -0.0691(3) -0.03847(14) 0.0338(9) Uani 1 1 d . . .
H45 H 1.3338 -0.0543 -0.0718 0.041 Uiso 1 1 calc R . .
C46 C 1.2701(3) -0.0440(3) -0.00954(13) 0.0298(8) Uani 1 1 d . . .
H46 H 1.2037 -0.0105 -0.0231 0.036 Uiso 1 1 calc R . .
C47 C 0.7819(3) 0.3658(2) 0.08496(11) 0.0219(7) Uani 1 1 d . . .
H47A H 0.7375 0.4166 0.0985 0.026 Uiso 1 1 calc R . .
H47B H 0.7392 0.3038 0.0837 0.026 Uiso 1 1 calc R . .
C48 C 0.7952(3) 0.3948(3) 0.03444(11) 0.0230(7) Uani 1 1 d . . .
C49 C 0.7664(3) 0.3300(3) -0.00355(12) 0.0251(7) Uani 1 1 d . . .
H49 H 0.7354 0.2679 0.0020 0.030 Uiso 1 1 calc R . .
C50 C 0.7831(3) 0.3560(3) -0.04991(12) 0.0302(8) Uani 1 1 d . . .
H50 H 0.7632 0.3117 -0.0758 0.036 Uiso 1 1 calc R . .
C51 C 0.8281(3) 0.4455(3) -0.05811(13) 0.0348(9) Uani 1 1 d . . .
H51 H 0.8400 0.4627 -0.0896 0.042 Uiso 1 1 calc R . .
C52 C 0.8562(3) 0.5108(3) -0.02051(13) 0.0350(9) Uani 1 1 d . . .
H52 H 0.8868 0.5728 -0.0263 0.042 Uiso 1 1 calc R . .
C53 C 0.8396(3) 0.4856(3) 0.02581(12) 0.0290(8) Uani 1 1 d . . .
H53 H 0.8587 0.5306 0.0515 0.035 Uiso 1 1 calc R . .
C54 C 0.4811(4) 0.4757(3) 0.02138(16) 0.0438(11) Uani 1 1 d D . .
H54A H 0.5442 0.4759 0.0484 0.053 Uiso 1 1 calc R . .
H54B H 0.4198 0.5151 0.0313 0.053 Uiso 1 1 calc R . .
C55 C 0.4414(4) 0.3741(4) 0.0128(2) 0.0581(13) Uani 1 1 d D . .
H55A H 0.5073 0.3346 0.0077 0.070 Uiso 1 1 calc R A 1
H55B H 0.3895 0.3741 -0.0181 0.070 Uiso 1 1 calc R A 1
C56 C 0.3841(10) 0.3193(12) 0.0480(4) 0.054(3) Uani 0.50 1 d PDU B 1
H56A H 0.3181 0.3564 0.0549 0.065 Uiso 0.50 1 calc PR B 1
H56B H 0.3583 0.2548 0.0346 0.065 Uiso 0.50 1 calc PR B 1
C57 C 0.4676(8) 0.3059(7) 0.0936(3) 0.044(2) Uani 0.50 1 d PD B 1
H57A H 0.5291 0.2638 0.0871 0.066 Uiso 0.50 1 calc PR B 1
H57B H 0.4300 0.2755 0.1183 0.066 Uiso 0.50 1 calc PR B 1
H57C H 0.4976 0.3698 0.1050 0.066 Uiso 0.50 1 calc PR B 1
C56A C 0.4175(11) 0.3341(12) 0.0620(4) 0.054(3) Uani 0.50 1 d PDU B 2
H56C H 0.4777 0.3546 0.0875 0.081 Uiso 0.50 1 calc PR B 2
H56D H 0.4140 0.2625 0.0608 0.081 Uiso 0.50 1 calc PR B 2
H56E H 0.3458 0.3601 0.0686 0.081 Uiso 0.50 1 calc PR B 2

loop_
_atom_site_aniso_label
_atom_site_aniso_U_11
_atom_site_aniso_U_22
_atom_site_aniso_U_33
_atom_site_aniso_U_23
_atom_site_aniso_U_13
_atom_site_aniso_U_12
Ru1 0.02239(14) 0.01230(12) 0.01295(12) 0.00052(9) 0.00493(9) -0.00133(11)
O1 0.0279(13) 0.0171(11) 0.0177(10) 0.0020(9) 0.0080(9) -0.0023(10)
O2 0.0480(16) 0.0165(12) 0.0289(13) 0.0042(10) 0.0083(11) 0.0078(12)
O3 0.0377(17) 0.0420(17) 0.0504(17) -0.0074(14) 0.0112(13) -0.0202(14)
N1 0.0239(14) 0.0168(13) 0.0164(12) 0.0009(11) 0.0036(10) -0.0013(12)
N2 0.0319(17) 0.0248(16) 0.0276(15) 0.0005(12) 0.0107(13) 0.0036(13)
C1 0.0257(17) 0.0105(14) 0.0176(14) -0.0019(11) 0.0065(12) -0.0011(12)
C2 0.0235(16) 0.0125(14) 0.0159(14) 0.0002(11) 0.0062(12) -0.0017(13)
C3 0.0245(17) 0.0122(14) 0.0163(14) 0.0000(11) 0.0046(12) -0.0030(13)
C4 0.0238(17) 0.0110(14) 0.0165(14) -0.0019(11) 0.0067(12) -0.0023(12)
C5 0.0229(17) 0.0136(15) 0.0171(14) -0.0014(11) 0.0041(12) -0.0017(13)
C6 0.0246(17) 0.0209(16) 0.0135(14) -0.0011(12) 0.0056(12) 0.0034(13)
C7 0.0287(18) 0.0220(17) 0.0230(16) 0.0022(14) 0.0049(13) 0.0003(15)
C8 0.040(2) 0.0234(19) 0.0300(19) 0.0091(15) 0.0048(16) 0.0076(16)
C9 0.033(2) 0.034(2) 0.0271(18) 0.0028(15) 0.0040(15) 0.0139(17)
C10 0.0208(18) 0.037(2) 0.0286(18) -0.0007(15) 0.0078(14) 0.0046(15)
C11 0.0287(19) 0.0249(18) 0.0210(16) 0.0037(13) 0.0093(14) 0.0002(15)
C12 0.0221(17) 0.0216(16) 0.0130(14) 0.0004(12) 0.0033(12) 0.0007(13)
C13 0.0294(19) 0.0212(17) 0.0200(15) -0.0022(13) 0.0080(13) -0.0015(14)
C14 0.033(2) 0.0269(18) 0.0210(16) -0.0034(14) 0.0064(14) 0.0058(15)
C15 0.0267(19) 0.033(2) 0.0182(15) -0.0018(14) 0.0056(13) 0.0035(15)
C16 0.0289(19) 0.0289(19) 0.0202(16) 0.0020(14) 0.0073(14) -0.0045(15)
C17 0.0270(18) 0.0192(16) 0.0190(15) 0.0012(13) 0.0042(13) 0.0004(14)
C18 0.036(2) 0.036(2) 0.036(2) 0.0003(17) 0.0186(17) 0.0050(18)
C19 0.0268(18) 0.0163(15) 0.0136(14) -0.0003(12) 0.0065(12) 0.0033(13)
C20 0.0268(18) 0.0201(16) 0.0190(15) 0.0005(13) 0.0071(13) 0.0015(14)
C21 0.037(2) 0.0223(17) 0.0200(16) 0.0031(13) 0.0112(14) 0.0042(15)
C22 0.040(2) 0.0220(16) 0.0158(15) 0.0008(13) 0.0067(14) 0.0132(15)
C23 0.033(2) 0.0245(18) 0.0199(16) -0.0054(14) 0.0010(14) 0.0009(15)
C24 0.0308(19) 0.0161(16) 0.0224(16) 0.0002(13) 0.0024(14) 0.0009(14)
C25 0.058(3) 0.034(2) 0.0192(17) 0.0050(15) 0.0020(17) 0.011(2)
C26 0.0232(17) 0.0262(18) 0.0158(14) -0.0056(13) 0.0026(12) -0.0010(14)
C27 0.0276(18) 0.0294(19) 0.0237(16) -0.0062(14) 0.0009(14) 0.0022(15)
C28 0.028(2) 0.051(3) 0.0273(18) -0.0071(18) -0.0042(15) 0.0126(19)
C29 0.022(2) 0.082(4) 0.032(2) -0.005(2) 0.0061(16) -0.001(2)
C30 0.028(2) 0.061(3) 0.031(2) 0.0057(19) 0.0045(16) -0.010(2)
C31 0.0253(18) 0.037(2) 0.0201(16) 0.0003(14) 0.0067(14) -0.0072(16)
C32 0.0339(19) 0.0196(16) 0.0150(14) -0.0013(12) 0.0067(13) -0.0035(15)
C33 0.037(2) 0.0187(17) 0.0235(17) -0.0015(13) 0.0060(15) -0.0030(15)
C34 0.0264(18) 0.0180(16) 0.0147(14) 0.0023(12) 0.0060(12) 0.0021(13)
C35 0.0263(18) 0.0219(17) 0.0201(15) 0.0000(13) 0.0048(13) -0.0009(14)
C36 0.0243(18) 0.0284(19) 0.0239(17) 0.0003(14) 0.0057(14) 0.0013(15)
C37 0.0305(19) 0.0226(17) 0.0218(16) 0.0008(13) 0.0101(14) 0.0068(15)
C38 0.034(2) 0.0171(15) 0.0214(16) -0.0025(13) 0.0091(14) 0.0003(14)
C39 0.0275(18) 0.0191(16) 0.0205(15) -0.0033(12) 0.0056(13) -0.0014(13)
C40 0.041(2) 0.0228(18) 0.0246(17) 0.0018(14) 0.0108(15) 0.0074(16)
C41 0.0297(19) 0.0230(17) 0.0250(17) -0.0016(14) 0.0059(14) 0.0025(15)
C42 0.040(2) 0.0283(19) 0.0257(18) -0.0008(15) 0.0045(16) 0.0035(17)
C43 0.035(2) 0.037(2) 0.038(2) 0.0019(17) 0.0011(17) 0.0086(18)
C44 0.034(2) 0.040(2) 0.041(2) -0.0037(18) 0.0157(18) 0.0009(18)
C45 0.044(2) 0.031(2) 0.0270(18) 0.0012(15) 0.0087(17) 0.0013(18)
C46 0.038(2) 0.0261(19) 0.0257(17) -0.0008(15) 0.0058(15) 0.0025(16)
C47 0.0282(18) 0.0221(17) 0.0156(14) -0.0014(12) 0.0044(13) 0.0042(14)
C48 0.0253(18) 0.0241(17) 0.0199(15) 0.0023(13) 0.0039(13) 0.0046(14)
C49 0.0300(19) 0.0237(18) 0.0216(16) 0.0006(13) 0.0038(14) 0.0034(14)
C50 0.035(2) 0.038(2) 0.0181(16) -0.0044(15) 0.0050(14) 0.0033(17)
C51 0.049(2) 0.039(2) 0.0169(16) 0.0076(15) 0.0074(16) 0.0082(19)
C52 0.046(2) 0.030(2) 0.0291(19) 0.0107(16) 0.0059(17) -0.0030(18)
C53 0.042(2) 0.0218(18) 0.0222(16) 0.0031(14) 0.0017(15) 0.0027(16)
C54 0.042(3) 0.044(3) 0.048(3) 0.006(2) 0.018(2) 0.011(2)
C55 0.053(3) 0.048(3) 0.080(4) 0.005(3) 0.031(3) 0.008(2)
C56 0.044(6) 0.050(4) 0.073(6) 0.007(4) 0.022(4) 0.003(4)
C57 0.042(5) 0.048(5) 0.043(5) -0.008(4) 0.008(4) -0.011(4)
C56A 0.044(6) 0.050(4) 0.073(6) 0.007(4) 0.022(4) 0.003(4)

loop_
_atom_type_symbol
_atom_type_description
_atom_type_scat_dispersion_real
_atom_type_scat_dispersion_imag
_atom_type_scat_source
C C 0.0033 0.0016 'International Tables Vol C Tables 4.2.6.8 and 6.1.1.4'
H H 0.0000 0.0000 'International Tables Vol C Tables 4.2.6.8 and 6.1.1.4'
N N 0.0061 0.0033 'International Tables Vol C Tables 4.2.6.8 and 6.1.1.4'
O O 0.0106 0.0060 'International Tables Vol C Tables 4.2.6.8 and 6.1.1.4'
Ru Ru -1.2594 0.8363 'International Tables Vol C Tables 4.2.6.8 and 6.1.1.4'

loop_
_geom_angle_atom_site_label_1
_geom_angle_atom_site_label_2
_geom_angle_atom_site_label_3
_geom_angle
_geom_angle_site_symmetry_1
_geom_angle_site_symmetry_3
C32 Ru1 C33 89.94(15) . .
C32 Ru1 C3 123.90(12) . .
C33 Ru1 C3 97.84(13) . .
C32 Ru1 C4 94.60(12) . .
C33 Ru1 C4 125.66(13) . .
C3 Ru1 C4 38.18(11) . .
C32 Ru1 N1 101.80(12) . .
C33 Ru1 N1 96.27(12) . .
C3 Ru1 N1 131.88(11) . .
C4 Ru1 N1 134.95(11) . .
C32 Ru1 C2 157.91(12) . .
C33 Ru1 C2 103.86(14) . .
C3 Ru1 C2 38.08(10) . .
C4 Ru1 C2 63.36(11) . .
N1 Ru1 C2 93.84(10) . .
C32 Ru1 C5 99.68(13) . .
C33 Ru1 C5 161.12(13) . .
C3 Ru1 C5 63.31(12) . .
C4 Ru1 C5 37.92(11) . .
N1 Ru1 C5 97.57(11) . .
C2 Ru1 C5 62.48(11) . .
C32 Ru1 C1 133.21(13) . .
C33 Ru1 C1 136.84(13) . .
C3 Ru1 C1 61.31(11) . .
C4 Ru1 C1 61.39(10) . .
N1 Ru1 C1 77.25(10) . .
C2 Ru1 C1 36.09(11) . .
C5 Ru1 C1 36.46(11) . .
C34 N1 C47 112.1(2) . .
C34 N1 Ru1 121.43(19) . .
C47 N1 Ru1 112.49(19) . .
C34 N1 H1 102(2) . .
C47 N1 H1 105(2) . .
Ru1 N1 H1 102(2) . .
C40 N2 C37 116.1(3) . .
C40 N2 H2 106(3) . .
C37 N2 H2 110(3) . .
O1 C1 C2 126.4(3) . .
O1 C1 C5 126.8(3) . .
C2 C1 C5 105.8(3) . .
O1 C1 Ru1 124.6(2) . .
C2 C1 Ru1 65.49(16) . .
C5 C1 Ru1 65.52(16) . .
C3 C2 C1 108.6(3) . .
C3 C2 C6 125.9(3) . .
C1 C2 C6 124.1(3) . .
C3 C2 Ru1 68.62(17) . .
C1 C2 Ru1 78.42(18) . .
C6 C2 Ru1 129.6(2) . .
C4 C3 C2 108.2(3) . .
C4 C3 C12 127.6(3) . .
C2 C3 C12 123.0(3) . .
C4 C3 Ru1 71.17(17) . .
C2 C3 Ru1 73.30(17) . .
C12 C3 Ru1 131.1(2) . .
C3 C4 C5 108.1(3) . .
C3 C4 C19 126.1(3) . .
C5 C4 C19 125.1(3) . .
C3 C4 Ru1 70.65(17) . .
C5 C4 Ru1 73.27(17) . .
C19 C4 Ru1 129.6(2) . .
C4 C5 C1 108.3(3) . .
C4 C5 C26 127.7(3) . .
C1 C5 C26 122.8(3) . .
C4 C5 Ru1 68.82(17) . .
C1 C5 Ru1 78.03(18) . .
C26 C5 Ru1 128.8(2) . .
C7 C6 C11 117.9(3) . .
C7 C6 C2 119.4(3) . .
C11 C6 C2 122.7(3) . .
C8 C7 C6 120.8(3) . .
C8 C7 H7 119.6 . .
C6 C7 H7 119.6 . .
C9 C8 C7 120.3(3) . .
C9 C8 H8 119.8 . .
C7 C8 H8 119.8 . .
C8 C9 C10 119.9(3) . .
C8 C9 H9 120.0 . .
C10 C9 H9 120.0 . .
C9 C10 C11 120.0(3) . .
C9 C10 H10 120.0 . .
C11 C10 H10 120.0 . .
C10 C11 C6 121.0(3) . .
C10 C11 H11 119.5 . .
C6 C11 H11 119.5 . .
C17 C12 C13 118.2(3) . .
C17 C12 C3 124.3(3) . .
C13 C12 C3 117.4(3) . .
C14 C13 C12 120.8(3) . .
C14 C13 H13 119.6 . .
C12 C13 H13 119.6 . .
C13 C14 C15 121.0(3) . .
C13 C14 H14 119.5 . .
C15 C14 H14 119.5 . .
C14 C15 C16 117.9(3) . .
C14 C15 C18 120.7(3) . .
C16 C15 C18 121.4(3) . .
C17 C16 C15 121.6(3) . .
C17 C16 H16 119.2 . .
C15 C16 H16 119.2 . .
C12 C17 C16 120.5(3) . .
C12 C17 H17 119.7 . .
C16 C17 H17 119.7 . .
C15 C18 H18A 109.5 . .
C15 C18 H18B 109.5 . .
H18A C18 H18B 109.5 . .
C15 C18 H18C 109.5 . .
H18A C18 H18C 109.5 . .
H18B C18 H18C 109.5 . .
C20 C19 C24 118.4(3) . .
C20 C19 C4 122.8(3) . .
C24 C19 C4 118.8(3) . .
C21 C20 C19 120.9(3) . .
C21 C20 H20 119.5 . .
C19 C20 H20 119.5 . .
C20 C21 C22 121.5(3) . .
C20 C21 H21 119.3 . .
C22 C21 H21 119.3 . .
C23 C22 C21 117.5(3) . .
C23 C22 C25 121.5(3) . .
C21 C22 C25 120.9(3) . .
C22 C23 C24 121.4(3) . .
C22 C23 H23 119.3 . .
C24 C23 H23 119.3 . .
C19 C24 C23 120.3(3) . .
C19 C24 H24 119.9 . .
C23 C24 H24 119.9 . .
C22 C25 H25A 109.5 . .
C22 C25 H25B 109.5 . .
H25A C25 H25B 109.5 . .
C22 C25 H25C 109.5 . .
H25A C25 H25C 109.5 . .
H25B C25 H25C 109.5 . .
C31 C26 C27 118.3(3) . .
C31 C26 C5 119.0(3) . .
C27 C26 C5 122.8(3) . .
C28 C27 C26 120.2(4) . .
C28 C27 H27 119.9 . .
C26 C27 H27 119.9 . .
C27 C28 C29 120.5(4) . .
C27 C28 H28 119.8 . .
C29 C28 H28 119.8 . .
C30 C29 C28 119.4(4) . .
C30 C29 H29 120.3 . .
C28 C29 H29 120.3 . .
C31 C30 C29 120.4(4) . .
C31 C30 H30 119.8 . .
C29 C30 H30 119.8 . .
C30 C31 C26 121.1(4) . .
C30 C31 H31 119.4 . .
C26 C31 H31 119.4 . .
O2 C32 Ru1 174.6(3) . .
O3 C33 Ru1 176.7(3) . .
N1 C34 C39 113.7(3) . .
N1 C34 C35 110.2(3) . .
C39 C34 C35 110.9(3) . .
N1 C34 H34 107.2 . .
C39 C34 H34 107.2 . .
C35 C34 H34 107.2 . .
C36 C35 C34 110.2(3) . .
C36 C35 H35A 109.6 . .
C34 C35 H35A 109.6 . .
C36 C35 H35B 109.6 . .
C34 C35 H35B 109.6 . .
H35A C35 H35B 108.1 . .
C35 C36 C37 112.3(3) . .
C35 C36 H36A 109.1 . .
C37 C36 H36A 109.1 . .
C35 C36 H36B 109.1 . .
C37 C36 H36B 109.1 . .
H36A C36 H36B 107.9 . .
N2 C37 C38 110.7(3) . .
N2 C37 C36 106.5(3) . .
C38 C37 C36 110.5(3) . .
N2 C37 H37 109.7 . .
C38 C37 H37 109.7 . .
C36 C37 H37 109.7 . .
C37 C38 C39 112.0(3) . .
C37 C38 H38A 109.2 . .
C39 C38 H38A 109.2 . .
C37 C38 H38B 109.2 . .
C39 C38 H38B 109.2 . .
H38A C38 H38B 107.9 . .
C34 C39 C38 109.5(3) . .
C34 C39 H39A 109.8 . .
C38 C39 H39A 109.8 . .
C34 C39 H39B 109.8 . .
C38 C39 H39B 109.8 . .
H39A C39 H39B 108.2 . .
N2 C40 C41 106.8(3) . .
N2 C40 H40A 110.4 . .
C41 C40 H40A 110.4 . .
N2 C40 H40B 110.4 . .
C41 C40 H40B 110.4 . .
H40A C40 H40B 108.6 . .
C42 C41 C46 118.0(3) . .
C42 C41 C40 122.5(3) . .
C46 C41 C40 119.4(3) . .
C41 C42 C43 121.4(3) . .
C41 C42 H42 119.3 . .
C43 C42 H42 119.3 . .
C44 C43 C42 119.8(4) . .
C44 C43 H43 120.1 . .
C42 C43 H43 120.1 . .
C45 C44 C43 119.4(4) . .
C45 C44 H44 120.3 . .
C43 C44 H44 120.3 . .
C44 C45 C46 120.3(4) . .
C44 C45 H45 119.9 . .
C46 C45 H45 119.9 . .
C45 C46 C41 121.1(4) . .
C45 C46 H46 119.5 . .
C41 C46 H46 119.5 . .
N1 C47 C48 113.8(3) . .
N1 C47 H47A 108.8 . .
C48 C47 H47A 108.8 . .
N1 C47 H47B 108.8 . .
C48 C47 H47B 108.8 . .
H47A C47 H47B 107.7 . .
C53 C48 C49 119.4(3) . .
C53 C48 C47 120.0(3) . .
C49 C48 C47 120.5(3) . .
C48 C49 C50 120.1(3) . .
C48 C49 H49 119.9 . .
C50 C49 H49 119.9 . .
C51 C50 C49 120.2(3) . .
C51 C50 H50 119.9 . .
C49 C50 H50 119.9 . .
C50 C51 C52 120.0(3) . .
C50 C51 H51 120.0 . .
C52 C51 H51 120.0 . .
C51 C52 C53 120.2(4) . .
C51 C52 H52 119.9 . .
C53 C52 H52 119.9 . .
C48 C53 C52 120.0(3) . .
C48 C53 H53 120.0 . .
C52 C53 H53 120.0 . .
C55 C54 C54 114.4(5) . 3_665
C55 C54 H54A 108.7 . .
C54 C54 H54A 108.7 3_665 .
C55 C54 H54B 108.7 . .
C54 C54 H54B 108.7 3_665 .
H54A C54 H54B 107.6 . .
C54 C55 C56 122.2(7) . .
C54 C55 C56A 106.5(7) . .
C56 C55 C56A 20.8(7) . .
C54 C55 H55A 106.8 . .
C56 C55 H55A 106.8 . .
C56A C55 H55A 101.7 . .
C54 C55 H55B 106.8 . .
C56 C55 H55B 106.8 . .
C56A C55 H55B 127.0 . .
H55A C55 H55B 106.6 . .
C57 C56 C55 108.0(8) . .
C57 C56 H56A 110.1 . .
C55 C56 H56A 110.1 . .
C57 C56 H56B 110.1 . .
C55 C56 H56B 110.1 . .
H56A C56 H56B 108.4 . .
C55 C56A H56C 109.5 . .
C55 C56A H56D 109.5 . .
H56C C56A H56D 109.5 . .
C55 C56A H56E 109.5 . .
H56C C56A H56E 109.5 . .
H56D C56A H56E 109.5 . .

loop_
_geom_bond_atom_site_label_1
_geom_bond_atom_site_label_2
_geom_bond_distance
_geom_bond_site_symmetry_2
Ru1 C32 1.889(3) .
Ru1 C33 1.890(4) .
Ru1 C3 2.191(3) .
Ru1 C4 2.198(3) .
Ru1 N1 2.223(3) .
Ru1 C2 2.253(3) .
Ru1 C5 2.257(3) .
Ru1 C1 2.426(3) .
O1 C1 1.255(4) .
O2 C32 1.141(4) .
O3 C33 1.143(4) .
N1 C34 1.496(4) .
N1 C47 1.499(4) .
N1 H1 0.88(3) .
N2 C40 1.464(5) .
N2 C37 1.464(4) .
N2 H2 0.90(3) .
C1 C2 1.459(5) .
C1 C5 1.474(4) .
C2 C3 1.451(4) .
C2 C6 1.477(4) .
C3 C4 1.435(4) .
C3 C12 1.484(4) .
C4 C5 1.448(4) .
C4 C19 1.491(4) .
C5 C26 1.478(5) .
C6 C7 1.393(5) .
C6 C11 1.395(5) .
C7 C8 1.387(5) .
C7 H7 0.9500 .
C8 C9 1.373(5) .
C8 H8 0.9500 .
C9 C10 1.378(5) .
C9 H9 0.9500 .
C10 C11 1.386(5) .
C10 H10 0.9500 .
C11 H11 0.9500 .
C12 C17 1.386(5) .
C12 C13 1.402(5) .
C13 C14 1.388(5) .
C13 H13 0.9500 .
C14 C15 1.390(5) .
C14 H14 0.9500 .
C15 C16 1.391(5) .
C15 C18 1.507(5) .
C16 C17 1.390(5) .
C16 H16 0.9500 .
C17 H17 0.9500 .
C18 H18A 0.9800 .
C18 H18B 0.9800 .
C18 H18C 0.9800 .
C19 C20 1.391(5) .
C19 C24 1.393(5) .
C20 C21 1.381(4) .
C20 H20 0.9500 .
C21 C22 1.393(5) .
C21 H21 0.9500 .
C22 C23 1.393(5) .
C22 C25 1.507(5) .
C23 C24 1.396(5) .
C23 H23 0.9500 .
C24 H24 0.9500 .
C25 H25A 0.9800 .
C25 H25B 0.9800 .
C25 H25C 0.9800 .
C26 C31 1.392(5) .
C26 C27 1.403(5) .
C27 C28 1.386(5) .
C27 H27 0.9500 .
C28 C29 1.388(6) .
C28 H28 0.9500 .
C29 C30 1.380(6) .
C29 H29 0.9500 .
C30 C31 1.377(5) .
C30 H30 0.9500 .
C31 H31 0.9500 .
C34 C39 1.521(4) .
C34 C35 1.522(4) .
C34 H34 1.0000 .
C35 C36 1.519(5) .
C35 H35A 0.9900 .
C35 H35B 0.9900 .
C36 C37 1.522(5) .
C36 H36A 0.9900 .
C36 H36B 0.9900 .
C37 C38 1.519(5) .
C37 H37 1.0000 .
C38 C39 1.530(5) .
C38 H38A 0.9900 .
C38 H38B 0.9900 .
C39 H39A 0.9900 .
C39 H39B 0.9900 .
C40 C41 1.507(5) .
C40 H40A 0.9900 .
C40 H40B 0.9900 .
C41 C42 1.381(5) .
C41 C46 1.391(5) .
C42 C43 1.389(5) .
C42 H42 0.9500 .
C43 C44 1.383(6) .
C43 H43 0.9500 .
C44 C45 1.380(6) .
C44 H44 0.9500 .
C45 C46 1.381(5) .
C45 H45 0.9500 .
C46 H46 0.9500 .
C47 C48 1.512(4) .
C47 H47A 0.9900 .
C47 H47B 0.9900 .
C48 C53 1.389(5) .
C48 C49 1.392(5) .
C49 C50 1.400(5) .
C49 H49 0.9500 .
C50 C51 1.372(5) .
C50 H50 0.9500 .
C51 C52 1.387(5) .
C51 H51 0.9500 .
C52 C53 1.395(5) .
C52 H52 0.9500 .
C53 H53 0.9500 .
C54 C55 1.478(6) .
C54 C54 1.509(8) 3_665
C54 H54A 0.9900 .
C54 H54B 0.9900 .
C55 C56 1.497(11) .
C55 C56A 1.560(11) .
C55 H55A 0.9900 .
C55 H55B 0.9900 .
C56 C57 1.517(11) .
C56 H56A 0.9900 .
C56 H56B 0.9900 .
C57 H57A 0.9800 .
C57 H57B 0.9800 .
C57 H57C 0.9800 .
C56A H56C 0.9800 .
C56A H56D 0.9800 .
C56A H56E 0.9800 .

loop_
_geom_hbond_atom_site_label_D
_geom_hbond_atom_site_label_H
_geom_hbond_atom_site_label_A
_geom_hbond_distance_DH
_geom_hbond_distance_HA
_geom_hbond_distance_DA
_geom_hbond_angle_DHA
N1 H1 O1 0.88(3) 2.10(3) 2.882(4) 147(3)

loop_
_geom_torsion_atom_site_label_1
_geom_torsion_atom_site_label_2
_geom_torsion_atom_site_label_3
_geom_torsion_atom_site_label_4
_geom_torsion
_geom_torsion_site_symmetry_1
C32 Ru1 N1 C34 -12.3(3) .
C33 Ru1 N1 C34 -103.5(2) .
C3 Ru1 N1 C34 150.0(2) .
C4 Ru1 N1 C34 96.7(3) .
C2 Ru1 N1 C34 152.1(2) .
C5 Ru1 N1 C34 89.3(2) .
C1 Ru1 N1 C34 119.8(2) .
C32 Ru1 N1 C47 124.7(2) .
C33 Ru1 N1 C47 33.5(2) .
C3 Ru1 N1 C47 -73.0(2) .
C4 Ru1 N1 C47 -126.4(2) .
C2 Ru1 N1 C47 -71.0(2) .
C5 Ru1 N1 C47 -133.7(2) .
C1 Ru1 N1 C47 -103.2(2) .
C32 Ru1 C1 O1 91.1(3) .
C33 Ru1 C1 O1 -88.8(3) .
C3 Ru1 C1 O1 -157.9(3) .
C4 Ru1 C1 O1 158.3(3) .
N1 Ru1 C1 O1 -3.3(3) .
C2 Ru1 C1 O1 -118.5(3) .
C5 Ru1 C1 O1 119.0(4) .
C32 Ru1 C1 C2 -150.41(19) .
C33 Ru1 C1 C2 29.7(3) .
C3 Ru1 C1 C2 -39.41(17) .
C4 Ru1 C1 C2 -83.17(19) .
N1 Ru1 C1 C2 115.28(18) .
C5 Ru1 C1 C2 -122.5(3) .
C32 Ru1 C1 C5 -27.9(2) .
C33 Ru1 C1 C5 152.2(2) .
C3 Ru1 C1 C5 83.05(19) .
C4 Ru1 C1 C5 39.29(17) .
N1 Ru1 C1 C5 -122.26(19) .
C2 Ru1 C1 C5 122.5(3) .
O1 C1 C2 C3 178.5(3) .
C5 C1 C2 C3 9.6(3) .
Ru1 C1 C2 C3 62.5(2) .
O1 C1 C2 C6 -14.3(5) .
C5 C1 C2 C6 176.7(3) .
Ru1 C1 C2 C6 -130.3(3) .
O1 C1 C2 Ru1 116.0(3) .
C5 C1 C2 Ru1 -52.9(2) .
C32 Ru1 C2 C3 -42.2(4) .
C33 Ru1 C2 C3 85.0(2) .
C4 Ru1 C2 C3 -38.22(18) .
N1 Ru1 C2 C3 -177.55(18) .
C5 Ru1 C2 C3 -81.01(19) .
C1 Ru1 C2 C3 -115.4(3) .
C32 Ru1 C2 C1 73.2(4) .
C33 Ru1 C2 C1 -159.55(18) .
C3 Ru1 C2 C1 115.4(3) .
C4 Ru1 C2 C1 77.22(18) .
N1 Ru1 C2 C1 -62.12(18) .
C5 Ru1 C2 C1 34.43(17) .
C32 Ru1 C2 C6 -161.9(3) .
C33 Ru1 C2 C6 -34.6(3) .
C3 Ru1 C2 C6 -119.6(4) .
C4 Ru1 C2 C6 -157.8(3) .
N1 Ru1 C2 C6 62.8(3) .
C5 Ru1 C2 C6 159.4(3) .
C1 Ru1 C2 C6 125.0(3) .
C1 C2 C3 C4 -5.9(3) .
C6 C2 C3 C4 -172.8(3) .
Ru1 C2 C3 C4 63.0(2) .
C1 C2 C3 C12 162.4(3) .
C6 C2 C3 C12 -4.4(5) .
Ru1 C2 C3 C12 -128.6(3) .
C1 C2 C3 Ru1 -69.0(2) .
C6 C2 C3 Ru1 124.2(3) .
C32 Ru1 C3 C4 45.7(2) .
C33 Ru1 C3 C4 140.97(19) .
N1 Ru1 C3 C4 -113.26(19) .
C2 Ru1 C3 C4 -116.5(3) .
C5 Ru1 C3 C4 -37.90(17) .
C1 Ru1 C3 C4 -79.21(18) .
C32 Ru1 C3 C2 162.27(19) .
C33 Ru1 C3 C2 -102.5(2) .
C4 Ru1 C3 C2 116.5(3) .
N1 Ru1 C3 C2 3.3(2) .
C5 Ru1 C3 C2 78.64(19) .
C1 Ru1 C3 C2 37.33(18) .
C32 Ru1 C3 C12 -78.2(3) .
C33 Ru1 C3 C12 17.0(3) .
C4 Ru1 C3 C12 -123.9(4) .
N1 Ru1 C3 C12 122.8(3) .
C2 Ru1 C3 C12 119.5(4) .
C5 Ru1 C3 C12 -161.8(3) .
C1 Ru1 C3 C12 156.9(3) .
C2 C3 C4 C5 -0.3(3) .
C12 C3 C4 C5 -168.0(3) .
Ru1 C3 C4 C5 64.1(2) .
C2 C3 C4 C19 170.2(3) .
C12 C3 C4 C19 2.5(5) .
Ru1 C3 C4 C19 -125.4(3) .
C2 C3 C4 Ru1 -64.4(2) .
C12 C3 C4 Ru1 127.9(3) .
C32 Ru1 C4 C3 -143.40(19) .
C33 Ru1 C4 C3 -50.2(2) .
N1 Ru1 C4 C3 104.9(2) .
C2 Ru1 C4 C3 38.12(17) .
C5 Ru1 C4 C3 116.7(2) .
C1 Ru1 C4 C3 78.99(18) .
C32 Ru1 C4 C5 99.85(19) .
C33 Ru1 C4 C5 -166.90(19) .
C3 Ru1 C4 C5 -116.7(2) .
N1 Ru1 C4 C5 -11.9(2) .
C2 Ru1 C4 C5 -78.63(18) .
C1 Ru1 C4 C5 -37.75(17) .
C32 Ru1 C4 C19 -22.1(3) .
C33 Ru1 C4 C19 71.1(3) .
C3 Ru1 C4 C19 121.3(4) .
N1 Ru1 C4 C19 -133.9(3) .
C2 Ru1 C4 C19 159.4(3) .
C5 Ru1 C4 C19 -122.0(4) .
C1 Ru1 C4 C19 -159.7(3) .
C3 C4 C5 C1 6.3(3) .
C19 C4 C5 C1 -164.3(3) .
Ru1 C4 C5 C1 68.7(2) .
C3 C4 C5 C26 174.2(3) .
C19 C4 C5 C26 3.6(5) .
Ru1 C4 C5 C26 -123.4(3) .
C3 C4 C5 Ru1 -62.4(2) .
C19 C4 C5 Ru1 127.0(3) .
O1 C1 C5 C4 -178.6(3) .
C2 C1 C5 C4 -9.7(3) .
Ru1 C1 C5 C4 -62.7(2) .
O1 C1 C5 C26 12.8(5) .
C2 C1 C5 C26 -178.3(3) .
Ru1 C1 C5 C26 128.7(3) .
O1 C1 C5 Ru1 -116.0(3) .
C2 C1 C5 Ru1 52.9(2) .
C32 Ru1 C5 C4 -85.04(19) .
C33 Ru1 C5 C4 34.7(5) .
C3 Ru1 C5 C4 38.16(17) .
N1 Ru1 C5 C4 171.55(17) .
C2 Ru1 C5 C4 81.15(19) .
C1 Ru1 C5 C4 115.2(3) .
C32 Ru1 C5 C1 159.73(18) .
C33 Ru1 C5 C1 -80.5(4) .
C3 Ru1 C5 C1 -77.08(18) .
C4 Ru1 C5 C1 -115.2(3) .
N1 Ru1 C5 C1 56.31(18) .
C2 Ru1 C5 C1 -34.09(17) .
C32 Ru1 C5 C26 37.0(3) .
C33 Ru1 C5 C26 156.8(4) .
C3 Ru1 C5 C26 160.2(3) .
C4 Ru1 C5 C26 122.1(3) .
N1 Ru1 C5 C26 -66.4(3) .
C2 Ru1 C5 C26 -156.8(3) .
C1 Ru1 C5 C26 -122.7(3) .
C3 C2 C6 C7 130.1(3) .
C1 C2 C6 C7 -34.9(4) .
Ru1 C2 C6 C7 -139.1(3) .
C3 C2 C6 C11 -48.6(5) .
C1 C2 C6 C11 146.5(3) .
Ru1 C2 C6 C11 42.3(4) .
C11 C6 C7 C8 0.4(5) .
C2 C6 C7 C8 -178.3(3) .
C6 C7 C8 C9 -1.0(5) .
C7 C8 C9 C10 0.3(6) .
C8 C9 C10 C11 1.0(5) .
C9 C10 C11 C6 -1.5(5) .
C7 C6 C11 C10 0.9(5) .
C2 C6 C11 C10 179.5(3) .
C4 C3 C12 C17 -74.5(4) .
C2 C3 C12 C17 119.5(4) .
Ru1 C3 C12 C17 23.1(5) .
C4 C3 C12 C13 108.9(4) .
C2 C3 C12 C13 -57.1(4) .
Ru1 C3 C12 C13 -153.5(2) .
C17 C12 C13 C14 -2.0(5) .
C3 C12 C13 C14 174.8(3) .
C12 C13 C14 C15 0.5(5) .
C13 C14 C15 C16 1.2(5) .
C13 C14 C15 C18 -176.5(3) .
C14 C15 C16 C17 -1.4(5) .
C18 C15 C16 C17 176.3(3) .
C13 C12 C17 C16 1.8(5) .
C3 C12 C17 C16 -174.8(3) .
C15 C16 C17 C12 -0.1(5) .
C3 C4 C19 C20 59.6(4) .
C5 C4 C19 C20 -131.5(3) .
Ru1 C4 C19 C20 -34.5(5) .
C3 C4 C19 C24 -119.3(4) .
C5 C4 C19 C24 49.6(4) .
Ru1 C4 C19 C24 146.7(3) .
C24 C19 C20 C21 -0.2(5) .
C4 C19 C20 C21 -179.1(3) .
C19 C20 C21 C22 -0.1(5) .
C20 C21 C22 C23 -0.3(5) .
C20 C21 C22 C25 -177.3(3) .
C21 C22 C23 C24 0.9(5) .
C25 C22 C23 C24 177.9(3) .
C20 C19 C24 C23 0.8(5) .
C4 C19 C24 C23 179.7(3) .
C22 C23 C24 C19 -1.2(5) .
C4 C5 C26 C31 -138.3(3) .
C1 C5 C26 C31 27.9(4) .
Ru1 C5 C26 C31 129.6(3) .
C4 C5 C26 C27 42.5(5) .
C1 C5 C26 C27 -151.2(3) .
Ru1 C5 C26 C27 -49.6(4) .
C31 C26 C27 C28 -2.4(5) .
C5 C26 C27 C28 176.7(3) .
C26 C27 C28 C29 0.3(5) .
C27 C28 C29 C30 2.5(6) .
C28 C29 C30 C31 -3.3(6) .
C29 C30 C31 C26 1.2(6) .
C27 C26 C31 C30 1.7(5) .
C5 C26 C31 C30 -177.5(3) .
C33 Ru1 C32 O2 -115(3) .
C3 Ru1 C32 O2 -16(3) .
C4 Ru1 C32 O2 10(3) .
N1 Ru1 C32 O2 148(3) .
C2 Ru1 C32 O2 14(4) .
C5 Ru1 C32 O2 48(3) .
C1 Ru1 C32 O2 65(3) .
C32 Ru1 C33 O3 88(6) .
C3 Ru1 C33 O3 -36(6) .
C4 Ru1 C33 O3 -8(6) .
N1 Ru1 C33 O3 -170(6) .
C2 Ru1 C33 O3 -75(6) .
C5 Ru1 C33 O3 -33(6) .
C1 Ru1 C33 O3 -92(6) .
C47 N1 C34 C39 -68.3(3) .
Ru1 N1 C34 C39 68.9(3) .
C47 N1 C34 C35 166.5(3) .
Ru1 N1 C34 C35 -56.4(3) .
N1 C34 C35 C36 -175.4(3) .
C39 C34 C35 C36 57.8(3) .
C34 C35 C36 C37 -55.7(4) .
C40 N2 C37 C38 -73.5(4) .
C40 N2 C37 C36 166.2(3) .
C35 C36 C37 N2 174.4(3) .
C35 C36 C37 C38 54.1(4) .
N2 C37 C38 C39 -172.5(3) .
C36 C37 C38 C39 -54.7(4) .
N1 C34 C39 C38 176.9(3) .
C35 C34 C39 C38 -58.2(3) .
C37 C38 C39 C34 57.0(4) .
C37 N2 C40 C41 178.1(3) .
N2 C40 C41 C42 112.0(4) .
N2 C40 C41 C46 -63.8(4) .
C46 C41 C42 C43 1.0(6) .
C40 C41 C42 C43 -174.9(4) .
C41 C42 C43 C44 -0.5(6) .
C42 C43 C44 C45 -1.1(6) .
C43 C44 C45 C46 2.2(6) .
C44 C45 C46 C41 -1.7(6) .
C42 C41 C46 C45 0.1(6) .
C40 C41 C46 C45 176.2(3) .
C34 N1 C47 C48 -52.4(4) .
Ru1 N1 C47 C48 166.6(2) .
N1 C47 C48 C53 -66.8(4) .
N1 C47 C48 C49 111.2(4) .
C53 C48 C49 C50 0.5(5) .
C47 C48 C49 C50 -177.5(3) .
C48 C49 C50 C51 0.2(6) .
C49 C50 C51 C52 -0.7(6) .
C50 C51 C52 C53 0.5(6) .
C49 C48 C53 C52 -0.7(5) .
C47 C48 C53 C52 177.3(3) .
C51 C52 C53 C48 0.2(6) .
C54 C54 C55 C56 -170.3(7) 3_665
C54 C54 C55 C56A 174.6(7) 3_665
C54 C55 C56 C57 -64.6(13) .
C56A C55 C56 C57 -20(3) .
